data_2233109
loop_
_publ_author_name
'Sun, Su-Wen'

_publ_section_title
;
 (1<i>H</i>-Benzimidazol-2-yl)methanaminium perchlorate--18-crown-6--water
 (1/1/1)
;
_journal_coeditor_code BX2375
_journal_issue 1
_journal_name_full 'Acta Crystallographica Section E'
_journal_page_first o25
_journal_paper_doi 10.1107/S1600536811050665
_journal_volume 68
_journal_year 2012
_chemical_formula_iupac 'C8 H10 N3 +, Cl O4 -, C12 H24 O6, H2 O'
_chemical_formula_moiety 'C8 H10 N3 +, Cl O4 -, C12 H24 O6, H2 O'
_chemical_formula_sum 'C20 H36 Cl N3 O11'
_chemical_formula_weight 529.97
_chemical_name_common
;
(1<i>H</i>-Benzimidazol-2-yl)methanaminium perchlorate--18-crown-6--water
(1/1/1)
;
_chemical_name_systematic
;
(1<i>H</i>-Benzimidazol-2-yl)methanaminium
perchlorate--1,4,7,10,13,16-hexaoxacyclooctadecane--water (1/1/1)
;
_space_group_IT_number 14
_symmetry_cell_setting monoclinic
_symmetry_space_group_name_Hall '-P 2yn'
_symmetry_space_group_name_H-M 'P 1 21/n 1'
_atom_sites_solution_hydrogens geom
_atom_sites_solution_primary direct
_atom_sites_solution_secondary difmap
_audit_creation_method SHELXL-97
_cell_angle_alpha 90.00
_cell_angle_beta 106.06(3)
_cell_angle_gamma 90.00
_cell_formula_units_Z 4
_cell_length_a 11.703(2)
_cell_length_b 18.623(4)
_cell_length_c 12.477(3)
_cell_measurement_temperature 293(2)
_cell_measurement_theta_max 27.480
_cell_measurement_theta_min 3.01
_cell_volume 2613.2(10)
_computing_cell_refinement 'CrystalClear (Rigaku, 2005)'
_computing_data_collection 'CrystalClear (Rigaku, 2005)'
_computing_data_reduction 'CrystalClear (Rigaku, 2005)'
_computing_molecular_graphics 'SHELXTL (Sheldrick, 2008)'
_computing_publication_material 'SHELXTL (Sheldrick, 2008)'
_computing_structure_refinement 'SHELXL97 (Sheldrick, 2008)'
_computing_structure_solution 'SHELXS97 (Sheldrick, 2008)'
_diffrn_ambient_temperature 293(2)
_diffrn_detector_area_resol_mean 13.6612
_diffrn_measured_fraction_theta_full 0.998
_diffrn_measured_fraction_theta_max 0.998
_diffrn_measurement_device_type 'Rigaku Mercury2'
_diffrn_measurement_method CCD_Profile_fitting
_diffrn_radiation_monochromator graphite
_diffrn_radiation_source 'fine-focus sealed tube'
_diffrn_radiation_type MoK\a
_diffrn_radiation_wavelength 0.71073
_diffrn_reflns_av_R_equivalents 0.0971
_diffrn_reflns_av_sigmaI/netI 0.0810
_diffrn_reflns_limit_h_max 15
_diffrn_reflns_limit_h_min -15
_diffrn_reflns_limit_k_max 24
_diffrn_reflns_limit_k_min -24
_diffrn_reflns_limit_l_max 16
_diffrn_reflns_limit_l_min -16
_diffrn_reflns_number 26941
_diffrn_reflns_theta_full 27.48
_diffrn_reflns_theta_max 27.48
_diffrn_reflns_theta_min 3.01
_exptl_absorpt_coefficient_mu 0.206
_exptl_absorpt_correction_T_max 0.183
_exptl_absorpt_correction_T_min 0.161
_exptl_absorpt_correction_type multi-scan
_exptl_absorpt_process_details '(CrystalClear; Rigaku, 2005)'
_exptl_crystal_colour Colourless
_exptl_crystal_density_diffrn 1.347
_exptl_crystal_density_method 'not measured'
_exptl_crystal_description Prism
_exptl_crystal_F_000 1128
_exptl_crystal_size_max 0.2000
_exptl_crystal_size_mid 0.2000
_exptl_crystal_size_min 0.2000
_refine_diff_density_max 0.493
_refine_diff_density_min -0.475
_refine_ls_extinction_method none
_refine_ls_goodness_of_fit_ref 1.035
_refine_ls_hydrogen_treatment mixed
_refine_ls_matrix_type full
_refine_ls_number_parameters 343
_refine_ls_number_reflns 5984
_refine_ls_number_restraints 0
_refine_ls_restrained_S_all 1.035
_refine_ls_R_factor_all 0.1529
_refine_ls_R_factor_gt 0.0759
_refine_ls_shift/su_max 0.001
_refine_ls_shift/su_mean 0.000
_refine_ls_structure_factor_coef Fsqd
_refine_ls_weighting_details 'calc w=1/[\s^2^(Fo^2^)+(0.0924P)^2^+1.3318P] where P=(Fo^2^+2Fc^2^)/3'
_refine_ls_weighting_scheme calc
_refine_ls_wR_factor_gt 0.1893
_refine_ls_wR_factor_ref 0.2361
_reflns_number_gt 2947
_reflns_number_total 5984
_reflns_threshold_expression I>2sigma(I)
_cod_data_source_file bx2375.cif
_cod_data_source_block I
_cod_original_cell_volume 2613.2(9)
_cod_original_sg_symbol_H-M 'P 21/n'
_cod_database_code 2233109
_cod_database_fobs_code 2233109

loop_
_symmetry_equiv_pos_as_xyz
'x, y, z'
'-x+1/2, y+1/2, -z+1/2'
'-x, -y, -z'
'x-1/2, -y-1/2, z-1/2'

loop_
_atom_site_type_symbol
_atom_site_label
_atom_site_fract_x
_atom_site_fract_y
_atom_site_fract_z
_atom_site_U_iso_or_equiv
_atom_site_adp_type
_atom_site_calc_flag
_atom_site_refinement_flags
_atom_site_occupancy
_atom_site_symmetry_multiplicity
_atom_site_disorder_assembly
_atom_site_disorder_group
Cl Cl1 0.26044(10) 0.79963(5) 0.37379(9) 0.0645(3) Uani d . 1 1 . .
O O7 0.2014(4) 0.7892(3) 0.2618(3) 0.1347(16) Uani d . 1 1 A .
O O9 0.1810(5) 0.8015(3) 0.4416(4) 0.175(2) Uani d . 1 1 A .
O O10 0.2964(6) 0.8694(2) 0.3903(5) 0.190(3) Uani d . 1 1 A .
O O3 0.3959(2) 0.84535(16) 0.6880(2) 0.0724(8) Uani d . 1 1 . .
O O1 0.1554(2) 0.87756(16) 0.9402(2) 0.0740(8) Uani d . 1 1 . .
O O2 0.2686(2) 0.78555(13) 0.8289(2) 0.0663(8) Uani d . 1 1 . .
O O4 0.4890(2) 0.98277(17) 0.7326(3) 0.0785(9) Uani d . 1 1 A .
O O5 0.3883(3) 1.07751(15) 0.8618(3) 0.0820(9) Uani d . 1 1 . .
O O6 0.2657(3) 1.01143(17) 1.0000(2) 0.0822(9) Uani d . 1 1 A .
C C10 0.1543(4) 0.8026(3) 0.9562(5) 0.0923(16) Uani d . 1 1 . .
H H10A 0.0821 0.7887 0.9746 0.111 Uiso d R 1 1 . .
H H10B 0.2217 0.7886 1.0174 0.111 Uiso d R 1 1 . .
C C5 0.4954(4) 0.9450(3) 0.6367(4) 0.0954(17) Uani d . 1 1 . .
H H5A 0.5649 0.9601 0.6146 0.114 Uiso d R 1 1 . .
H H5B 0.4253 0.9549 0.5756 0.114 Uiso d R 1 1 . .
C C8 0.2836(5) 0.7504(2) 0.7331(4) 0.0878(15) Uani d . 1 1 . .
H H8A 0.2192 0.7634 0.6685 0.105 Uiso d R 1 1 . .
H H8B 0.2814 0.6988 0.7430 0.105 Uiso d R 1 1 . .
C C1 0.2837(7) 1.0867(3) 0.9978(5) 0.1062(19) Uani d . 1 1 . .
H H1A 0.2893 1.1070 1.0707 0.127 Uiso d R 1 1 A .
H H1B 0.2168 1.1089 0.9442 0.127 Uiso d R 1 1 . .
C C6 0.5029(4) 0.8666(3) 0.6623(4) 0.0907(15) Uani d . 1 1 . .
H H6A 0.5120 0.8397 0.5986 0.109 Uiso d R 1 1 . .
H H6B 0.5711 0.8569 0.7253 0.109 Uiso d R 1 1 . .
C C9 0.1603(4) 0.7663(3) 0.8530(5) 0.0906(16) Uani d . 1 1 . .
H H9A 0.1572 0.7147 0.8622 0.109 Uiso d R 1 1 . .
H H9B 0.0931 0.7804 0.7917 0.109 Uiso d R 1 1 . .
C C12 0.1522(5) 0.9938(3) 1.0155(4) 0.0958(17) Uani d . 1 1 . .
H H12A 0.0894 1.0064 0.9493 0.115 Uiso d R 1 1 A .
H H12B 0.1398 1.0206 1.0781 0.115 Uiso d R 1 1 . .
C C7 0.3976(5) 0.7710(2) 0.7148(4) 0.0879(15) Uani d . 1 1 . .
H H7A 0.4615 0.7614 0.7816 0.105 Uiso d R 1 1 . .
H H7B 0.4117 0.7428 0.6544 0.105 Uiso d R 1 1 . .
C C11 0.1492(5) 0.9165(3) 1.0371(4) 0.0956(18) Uani d . 1 1 A .
H H11A 0.2157 0.9034 1.0999 0.115 Uiso d R 1 1 . .
H H11B 0.0762 0.9044 1.0556 0.115 Uiso d R 1 1 . .
C C3 0.4937(5) 1.0921(3) 0.8285(6) 0.107(2) Uani d . 1 1 A .
H H3D 0.5626 1.0731 0.8836 0.129 Uiso d R 1 1 . .
H H3E 0.5039 1.1435 0.8233 0.129 Uiso d R 1 1 . .
C C2 0.410(3) 1.1034(16) 0.963(2) 0.094(7) Uani d P 0.60(2) 1 A 1
H H2A 0.4256 1.1545 0.9633 0.112 Uiso d PR 0.60(2) 1 A 1
H H2B 0.4772 1.0795 1.0129 0.112 Uiso d PR 0.60(2) 1 A 1
O O8 0.3692(12) 0.7681(13) 0.4020(12) 0.198(9) Uani d P 0.60(2) 1 A 1
O O8' 0.302(3) 0.7372(6) 0.4164(14) 0.156(9) Uani d P 0.40(2) 1 A 2
C C2' 0.382(3) 1.098(2) 0.988(3) 0.061(6) Uani d P 0.40(2) 1 A 2
H H2'A 0.4393 1.0695 1.0425 0.073 Uiso d PR 0.40(2) 1 A 2
H H2'B 0.4019 1.1483 1.0034 0.073 Uiso d PR 0.40(2) 1 A 2
C C4 0.4830(5) 1.0583(3) 0.7191(6) 0.1035(19) Uani d . 1 1 . .
H H4A 0.4079 1.0716 0.6668 0.124 Uiso d R 1 1 A .
H H4B 0.5469 1.0747 0.6895 0.124 Uiso d R 1 1 . .
N N1 0.1256(2) 1.05970(15) 0.6110(2) 0.0482(7) Uani d . 1 1 . .
N N2 0.1753(2) 0.97320(15) 0.5110(2) 0.0485(7) Uani d . 1 1 . .
H H2C 0.1942 0.9290 0.4923 0.058 Uiso d R 1 1 . .
C C16 0.1647(3) 1.03409(18) 0.4465(3) 0.0441(8) Uani d . 1 1 . .
C C19 0.1515(3) 0.99175(18) 0.6072(3) 0.0433(8) Uani d . 1 1 . .
C C17 0.1780(3) 1.0462(2) 0.3411(3) 0.0608(10) Uani d . 1 1 . .
H H17A 0.1975 1.0081 0.2974 0.073 Uiso d R 1 1 . .
C C20 0.1529(3) 0.9401(2) 0.6987(3) 0.0568(10) Uani d . 1 1 . .
H H20A 0.1388 0.8925 0.6681 0.068 Uiso d R 1 1 . .
H H20B 0.0895 0.9519 0.7307 0.068 Uiso d R 1 1 . .
C C18 0.1608(4) 1.1156(3) 0.3020(3) 0.0676(11) Uani d . 1 1 . .
H H18A 0.1701 1.1265 0.2297 0.081 Uiso d R 1 1 . .
C C15 0.1332(3) 1.08788(17) 0.5099(3) 0.0442(8) Uani d . 1 1 . .
C C13 0.1150(4) 1.15770(19) 0.4680(3) 0.0615(10) Uani d . 1 1 . .
H H13A 0.0942 1.1959 0.5107 0.074 Uiso d R 1 1 . .
C C14 0.1297(4) 1.1696(2) 0.3631(3) 0.0666(11) Uani d . 1 1 . .
H H14A 0.1178 1.2171 0.3320 0.080 Uiso d R 1 1 . .
N N3 0.2672(2) 0.94099(15) 0.7874(2) 0.0471(7) Uani d . 1 1 . .
H H3A 0.2650 0.9093 0.8412 0.071 Uiso d R 1 1 . .
H H3B 0.3264 0.9292 0.7576 0.071 Uiso d R 1 1 . .
H H3C 0.2798 0.9854 0.8167 0.071 Uiso d R 1 1 . .
O O1W 0.0112(4) 1.0968(2) 0.7796(3) 0.0817(10) Uani d . 1 1 . .
H H1WA 0.029(6) 1.084(3) 0.717(6) 0.15(3) Uiso d . 1 1 . .
H H1WB -0.042(6) 1.121(3) 0.745(5) 0.13(3) Uiso d . 1 1 . .

loop_
_atom_site_aniso_label
_atom_site_aniso_U_11
_atom_site_aniso_U_22
_atom_site_aniso_U_33
_atom_site_aniso_U_12
_atom_site_aniso_U_13
_atom_site_aniso_U_23
Cl1 0.0740(7) 0.0562(6) 0.0617(6) 0.0005(5) 0.0158(5) -0.0046(5)
O7 0.145(4) 0.177(4) 0.069(2) 0.017(3) 0.008(2) -0.031(2)
O9 0.139(4) 0.287(7) 0.117(4) -0.026(4) 0.065(3) 0.007(4)
O10 0.285(7) 0.094(3) 0.218(6) -0.065(4) 0.114(5) -0.044(3)
O3 0.0712(18) 0.080(2) 0.0722(19) 0.0159(15) 0.0301(15) -0.0040(15)
O1 0.0677(18) 0.087(2) 0.0759(19) 0.0182(15) 0.0343(15) 0.0373(16)
O2 0.0725(18) 0.0500(15) 0.0728(18) -0.0037(13) 0.0139(15) 0.0061(13)
O4 0.0725(19) 0.087(2) 0.081(2) -0.0020(16) 0.0295(16) 0.0277(17)
O5 0.067(2) 0.0606(18) 0.099(3) -0.0068(15) -0.0086(18) -0.0038(17)
O6 0.090(2) 0.082(2) 0.0666(19) 0.0269(17) 0.0089(17) -0.0031(16)
C10 0.074(3) 0.097(4) 0.114(4) 0.003(3) 0.040(3) 0.056(3)
C5 0.057(3) 0.165(5) 0.073(3) 0.005(3) 0.033(2) 0.035(4)
C8 0.120(4) 0.052(3) 0.079(3) 0.003(3) 0.007(3) -0.009(2)
C1 0.125(5) 0.093(4) 0.082(4) 0.027(4) -0.002(4) -0.029(3)
C6 0.067(3) 0.140(5) 0.071(3) 0.022(3) 0.027(2) -0.009(3)
C9 0.069(3) 0.073(3) 0.123(4) -0.017(2) 0.015(3) 0.029(3)
C12 0.107(4) 0.127(5) 0.062(3) 0.054(3) 0.037(3) 0.011(3)
C7 0.114(4) 0.071(3) 0.080(3) 0.034(3) 0.029(3) -0.013(3)
C11 0.090(3) 0.139(5) 0.074(3) 0.049(3) 0.050(3) 0.042(3)
C3 0.073(3) 0.059(3) 0.165(6) -0.019(2) -0.008(4) 0.024(3)
C2 0.116(16) 0.061(7) 0.089(14) -0.010(9) 0.004(9) -0.011(8)
O8 0.117(9) 0.286(18) 0.149(10) 0.142(10) -0.031(6) -0.060(10)
O8' 0.32(3) 0.049(7) 0.130(10) 0.068(9) 0.106(14) 0.051(6)
C2' 0.063(11) 0.058(11) 0.051(11) -0.002(9) -0.003(9) -0.014(8)
C4 0.078(3) 0.091(4) 0.144(5) -0.014(3) 0.033(4) 0.054(4)
N1 0.0532(17) 0.0501(17) 0.0412(16) 0.0046(14) 0.0129(13) 0.0023(13)
N2 0.0451(16) 0.0456(16) 0.0541(17) 0.0036(13) 0.0123(13) -0.0012(14)
C16 0.0408(18) 0.0480(19) 0.0429(18) -0.0026(15) 0.0107(15) 0.0038(16)
C19 0.0332(16) 0.053(2) 0.0415(18) 0.0006(14) 0.0064(14) 0.0048(15)
C17 0.057(2) 0.079(3) 0.050(2) -0.002(2) 0.0196(18) -0.004(2)
C20 0.0402(19) 0.071(2) 0.055(2) -0.0083(17) 0.0049(17) 0.0164(19)
C18 0.069(3) 0.086(3) 0.046(2) -0.019(2) 0.013(2) 0.008(2)
C15 0.0440(18) 0.0446(19) 0.0415(18) -0.0007(15) 0.0077(15) 0.0024(15)
C13 0.074(3) 0.046(2) 0.056(2) 0.0006(19) 0.004(2) -0.0010(18)
C14 0.074(3) 0.059(2) 0.056(2) -0.016(2) -0.001(2) 0.020(2)
N3 0.0501(16) 0.0506(16) 0.0407(15) -0.0012(13) 0.0130(13) 0.0069(13)
O1W 0.100(3) 0.086(2) 0.066(2) 0.017(2) 0.035(2) 0.0094(18)

loop_
_atom_type_symbol
_atom_type_description
_atom_type_scat_dispersion_real
_atom_type_scat_dispersion_imag
_atom_type_scat_source
C C 0.0033 0.0016 'International Tables Vol C Tables 4.2.6.8 and 6.1.1.4'
H H 0.0000 0.0000 'International Tables Vol C Tables 4.2.6.8 and 6.1.1.4'
N N 0.0061 0.0033 'International Tables Vol C Tables 4.2.6.8 and 6.1.1.4'
O O 0.0106 0.0060 'International Tables Vol C Tables 4.2.6.8 and 6.1.1.4'
Cl Cl 0.1484 0.1585 'International Tables Vol C Tables 4.2.6.8 and 6.1.1.4'

loop_
_geom_angle_atom_site_label_1
_geom_angle_atom_site_label_2
_geom_angle_atom_site_label_3
_geom_angle
O8' Cl1 O8 45.2(8)
O8' Cl1 O10 135.7(13)
O8 Cl1 O10 98.3(11)
O8' Cl1 O7 108.0(9)
O8 Cl1 O7 111.7(5)
O10 Cl1 O7 109.4(3)
O8' Cl1 O9 90.8(10)
O8 Cl1 O9 125.4(10)
O10 Cl1 O9 96.4(4)
O7 Cl1 O9 112.1(3)
C7 O3 C6 111.4(4)
C10 O1 C11 112.2(4)
C8 O2 C9 112.7(4)
C5 O4 C4 114.0(4)
C2 O5 C3 104.9(13)
C3 O5 C2' 120.4(11)
C1 O6 C12 112.1(4)
O1 C10 C9 109.0(4)
O1 C10 H10A 109.9
C9 C10 H10A 109.9
O1 C10 H10B 109.9
C9 C10 H10B 109.9
H10A C10 H10B 108.3
O4 C5 C6 108.7(4)
O4 C5 H5A 109.9
C6 C5 H5A 109.9
O4 C5 H5B 109.9
C6 C5 H5B 110.0
H5A C5 H5B 108.3
O2 C8 C7 110.0(4)
O2 C8 H8A 109.7
C7 C8 H8A 109.6
O2 C8 H8B 109.7
C7 C8 H8B 109.7
H8A C8 H8B 108.2
C2' C1 O6 109.0(18)
C2' C1 C2 9(2)
O6 C1 C2 109.4(11)
C2' C1 H1A 101.8
O6 C1 H1A 109.8
C2 C1 H1A 109.7
C2' C1 H1B 117.9
O6 C1 H1B 109.8
C2 C1 H1B 110.0
H1A C1 H1B 108.2
O3 C6 C5 108.4(4)
O3 C6 H6A 110.0
C5 C6 H6A 110.0
O3 C6 H6B 110.0
C5 C6 H6B 110.1
H6A C6 H6B 108.4
O2 C9 C10 109.2(4)
O2 C9 H9A 109.8
C10 C9 H9A 109.8
O2 C9 H9B 109.8
C10 C9 H9B 109.9
H9A C9 H9B 108.3
O6 C12 C11 108.7(4)
O6 C12 H12A 110.0
C11 C12 H12A 110.0
O6 C12 H12B 109.9
C11 C12 H12B 110.0
H12A C12 H12B 108.3
O3 C7 C8 109.7(4)
O3 C7 H7A 109.7
C8 C7 H7A 109.7
O3 C7 H7B 109.8
C8 C7 H7B 109.8
H7A C7 H7B 108.2
O1 C11 C12 109.4(4)
O1 C11 H11A 109.8
C12 C11 H11A 109.9
O1 C11 H11B 109.8
C12 C11 H11B 109.7
H11A C11 H11B 108.2
O5 C3 C4 109.1(4)
O5 C3 H3D 109.9
C4 C3 H3D 109.9
O5 C3 H3E 109.8
C4 C3 H3E 109.8
H3D C3 H3E 108.3
O5 C2 C1 103.6(18)
O5 C2 H2A 111.0
C1 C2 H2A 110.9
O5 C2 H2B 111.1
C1 C2 H2B 111.2
H2A C2 H2B 109.0
O5 C2 H2'A 124.4
C1 C2 H2'A 75.3
H2A C2 H2'A 121.4
O5 C2 H2'B 141.5
C1 C2 H2'B 79.0
H2B C2 H2'B 103.1
H2'A C2 H2'B 93.7
C1 C2' O5 111(2)
C1 C2' H2A 129.8
O5 C2' H2A 79.9
C1 C2' H2B 144.9
O5 C2' H2B 83.4
H2A C2' H2B 83.3
C1 C2' H2'A 109.3
O5 C2' H2'A 109.5
H2A C2' H2'A 112.6
H2B C2' H2'A 36.7
C1 C2' H2'B 109.6
O5 C2' H2'B 109.7
H2B C2' H2'B 94.3
H2'A C2' H2'B 108.1
O4 C4 C3 108.9(4)
O4 C4 H4A 109.9
C3 C4 H4A 110.0
O4 C4 H4B 109.9
C3 C4 H4B 109.9
H4A C4 H4B 108.3
C19 N1 C15 105.0(3)
C19 N2 C16 107.6(3)
C19 N2 H2C 126.2
C16 N2 H2C 126.3
N2 C16 C17 132.4(3)
N2 C16 C15 104.9(3)
C17 C16 C15 122.7(3)
N1 C19 N2 112.8(3)
N1 C19 C20 123.5(3)
N2 C19 C20 123.7(3)
C18 C17 C16 116.5(4)
C18 C17 H17A 121.8
C16 C17 H17A 121.7
N3 C20 C19 112.4(3)
N3 C20 H20A 109.1
C19 C20 H20A 109.1
N3 C20 H20B 109.1
C19 C20 H20B 109.0
H20A C20 H20B 108.1
C14 C18 C17 121.8(4)
C14 C18 H18A 119.0
C17 C18 H18A 119.1
C16 C15 N1 109.8(3)
C16 C15 C13 119.7(3)
N1 C15 C13 130.6(3)
C14 C13 C15 117.3(4)
C14 C13 H13A 121.6
C15 C13 H13A 121.1
C18 C14 C13 122.0(4)
C18 C14 H14A 118.9
C13 C14 H14A 119.1
C20 N3 H3A 110.1
C20 N3 H3B 109.2
H3A N3 H3B 109.5
C20 N3 H3C 109.1
H3A N3 H3C 109.5
H3B N3 H3C 109.5
H1WA O1W H1WB 91(6)

loop_
_geom_bond_atom_site_label_1
_geom_bond_atom_site_label_2
_geom_bond_distance
Cl1 O8' 1.315(12)
Cl1 O8 1.357(7)
Cl1 O10 1.364(4)
Cl1 O7 1.390(4)
Cl1 O9 1.420(5)
O3 C7 1.424(5)
O3 C6 1.431(5)
O1 C10 1.411(5)
O1 C11 1.429(6)
O2 C8 1.415(5)
O2 C9 1.427(5)
O4 C5 1.409(6)
O4 C4 1.416(5)
O5 C2 1.30(2)
O5 C3 1.432(7)
O5 C2' 1.65(3)
O6 C1 1.420(6)
O6 C12 1.434(6)
C10 C9 1.474(7)
C10 H10A 0.9701
C10 H10B 0.9699
C5 C6 1.492(7)
C5 H5A 0.9700
C5 H5B 0.9700
C8 C7 1.465(7)
C8 H8A 0.9700
C8 H8B 0.9700
C1 C2' 1.21(3)
C1 C2 1.68(3)
C1 H1A 0.9699
C1 H1B 0.9699
C6 H6A 0.9699
C6 H6B 0.9700
C9 H9A 0.9701
C9 H9B 0.9700
C12 C11 1.467(7)
C12 H12A 0.9699
C12 H12B 0.9700
C7 H7A 0.9700
C7 H7B 0.9700
C11 H11A 0.9699
C11 H11B 0.9700
C3 C4 1.477(8)
C3 H3D 0.9700
C3 H3E 0.9701
C2 H2A 0.9700
C2 H2B 0.9699
C2 H2'A 1.1500
C2 H2'B 0.9971
C2' H2A 1.2461
C2' H2B 1.1259
C2' H2'A 0.9699
C2' H2'B 0.9700
C4 H4A 0.9700
C4 H4B 0.9701
N1 C19 1.305(4)
N1 C15 1.391(4)
N2 C19 1.350(4)
N2 C16 1.376(4)
N2 H2C 0.9001
C16 C17 1.385(5)
C16 C15 1.389(4)
C19 C20 1.490(5)
C17 C18 1.376(6)
C17 H17A 0.9599
C20 N3 1.482(4)
C20 H20A 0.9599
C20 H20B 0.9599
C18 C14 1.370(6)
C18 H18A 0.9600
C15 C13 1.396(5)
C13 C14 1.384(5)
C13 H13A 0.9599
C14 H14A 0.9601
N3 H3A 0.9000
N3 H3B 0.9000
N3 H3C 0.9000
O1W H1WA 0.90(7)
O1W H1WB 0.78(6)

loop_
_geom_hbond_atom_site_label_D
_geom_hbond_atom_site_label_H
_geom_hbond_atom_site_label_A
_geom_hbond_site_symmetry_A
_geom_hbond_distance_DH
_geom_hbond_distance_HA
_geom_hbond_distance_DA
_geom_hbond_angle_DHA
N2 H2C O10 . 0.90 2.26 3.032(6) 143.1
N2 H2C O9 . 0.90 2.45 3.318(7) 162.0
N3 H3A O1 . 0.90 2.10 2.850(4) 140.6
N3 H3A O2 . 0.90 2.31 2.940(4) 126.8
N3 H3B O3 . 0.90 2.06 2.831(4) 142.9
N3 H3B O4 . 0.90 2.24 2.965(4) 136.8
N3 H3C O5 . 0.90 2.12 2.934(4) 150.7
N3 H3C O6 . 0.90 2.39 2.964(4) 122.0
O1W H1WA N1 . 0.90(7) 2.01(7) 2.873(5) 161(6)
O1W H1WB O7 3_576 0.78(6) 2.50(6) 3.202(6) 150(6)
O1W H1WB Cl1 3_576 0.78(6) 2.98(6) 3.758(5) 173(6)
